data_7241931
loop_
_publ_author_name
'Cervantes-Reyes, Alejandro'
'Farshadfar, Kaveh'
'Rudolph, Matthias'
'Rominger, Frank'
'Schaub, Thomas'
'Ariafard, Alireza'
'Hashmi, A. Stephen K.'

_publ_section_title
;
 Copper-catalysed synthesis of \a-alkylidene cyclic carbonates from
 propargylic alcohols and CO2
;
_journal_issue 2
_journal_name_full 'Green Chemistry'
_journal_page_first 889
_journal_page_last 897
_journal_paper_doi 10.1039/D0GC03990J
_journal_volume 23
_journal_year 2021
_chemical_formula_sum 'C18 H16 O4'
_chemical_formula_weight 296.31
_chemical_name_common 'A8 in manuscript'
_space_group_crystal_system monoclinic
_space_group_IT_number 15
_space_group_name_Hall '-C 2yc'
_space_group_name_H-M_alt 'C 1 2/c 1'
_atom_sites_solution_hydrogens geom
_audit_creation_method SHELXL-2018/3
_audit_update_record
;
2020-06-08 deposited with the CCDC.	2020-12-20 downloaded from the CCDC.
;
_cell_angle_alpha 90
_cell_angle_beta 93.236(3)
_cell_angle_gamma 90
_cell_formula_units_Z 8
_cell_length_a 33.614(6)
_cell_length_b 6.0727(10)
_cell_length_c 14.459(3)
_cell_measurement_reflns_used 1258
_cell_measurement_temperature 200(2)
_cell_measurement_theta_max 21.90
_cell_measurement_theta_min 3.01
_cell_volume 2946.8(9)
_computing_cell_refinement 'Bruker SAINT'
_computing_data_collection 'Bruker APEX2'
_computing_data_reduction 'Bruker SAINT'
_computing_molecular_graphics 'Bruker SHELXTL'
_computing_publication_material 'Bruker SHELXTL'
_computing_structure_refinement 'SHELXL-2018/3 (Sheldrick, 2018)'
_computing_structure_solution 'SHELXT-2018/2 (Sheldrick 2015)'
_diffrn_ambient_temperature 200(2)
_diffrn_measured_fraction_theta_full 0.996
_diffrn_measured_fraction_theta_max 0.996
_diffrn_measurement_device_type 'Bruker APEX-II Quazar area detector'
_diffrn_measurement_method '\f and \w scans'
_diffrn_radiation_type MoK\a
_diffrn_radiation_wavelength 0.71073
_diffrn_reflns_av_R_equivalents 0.0843
_diffrn_reflns_av_unetI/netI 0.0663
_diffrn_reflns_Laue_measured_fraction_full 0.996
_diffrn_reflns_Laue_measured_fraction_max 0.996
_diffrn_reflns_limit_h_max 39
_diffrn_reflns_limit_h_min -39
_diffrn_reflns_limit_k_max 7
_diffrn_reflns_limit_k_min -7
_diffrn_reflns_limit_l_max 17
_diffrn_reflns_limit_l_min -17
_diffrn_reflns_number 12678
_diffrn_reflns_point_group_measured_fraction_full 0.996
_diffrn_reflns_point_group_measured_fraction_max 0.996
_diffrn_reflns_theta_full 24.836
_diffrn_reflns_theta_max 24.836
_diffrn_reflns_theta_min 1.213
_diffrn_source 'ImuS microsource'
_exptl_absorpt_coefficient_mu 0.094
_exptl_absorpt_correction_T_max 0.9578
_exptl_absorpt_correction_T_min 0.8613
_exptl_absorpt_correction_type multi-scan
_exptl_absorpt_process_details
;
Sheldrick, G. M. (2008). <i>SADABS</i>. University of G\"ottingen, Germany.
;
_exptl_crystal_colour colourless
_exptl_crystal_density_diffrn 1.336
_exptl_crystal_description plate
_exptl_crystal_F_000 1248
_exptl_crystal_size_max 0.107
_exptl_crystal_size_mid 0.075
_exptl_crystal_size_min 0.028
_refine_diff_density_max 0.298
_refine_diff_density_min -0.223
_refine_diff_density_rms 0.052
_refine_ls_extinction_method none
_refine_ls_goodness_of_fit_ref 1.040
_refine_ls_hydrogen_treatment constr
_refine_ls_matrix_type full
_refine_ls_number_parameters 199
_refine_ls_number_reflns 2541
_refine_ls_number_restraints 0
_refine_ls_restrained_S_all 1.040
_refine_ls_R_factor_all 0.1147
_refine_ls_R_factor_gt 0.0593
_refine_ls_shift/su_max 0.000
_refine_ls_shift/su_mean 0.000
_refine_ls_structure_factor_coef Fsqd
_refine_ls_weighting_details 'w=1/[\s^2^(Fo^2^)+(0.0566P)^2^+3.8443P] where P=(Fo^2^+2Fc^2^)/3'
_refine_ls_weighting_scheme calc
_refine_ls_wR_factor_gt 0.1334
_refine_ls_wR_factor_ref 0.1601
_reflns_Friedel_coverage 0.000
_reflns_number_gt 1483
_reflns_number_total 2541
_reflns_threshold_expression 'I > 2\s(I)'
_cod_data_source_file d0gc03990j2.cif
_cod_data_source_block alc42
_cod_depositor_comments 'Adding full bibliography for 7241930--7241931.cif.'
_cod_original_cell_volume 2946.7(9)
_cod_original_sg_symbol_H-M 'C 2/c'
_cod_database_code 7241931
_shelx_shelxl_version_number 2018/3
_shelx_space_group_comment
; 
The symmetry employed for this shelxl refinement is uniquely defined 
by the following loop, which should always be used as a source of 
symmetry information in preference to the above space-group names. 
They are only intended as comments. 
;
_shelx_estimated_absorpt_t_min 0.990
_shelx_estimated_absorpt_t_max 0.997

loop_
_space_group_symop_operation_xyz
'x, y, z'
'-x, y, -z+1/2'
'x+1/2, y+1/2, z'
'-x+1/2, y+1/2, -z+1/2'
'-x, -y, -z'
'x, -y, z-1/2'
'-x+1/2, -y+1/2, -z'
'x+1/2, -y+1/2, z-1/2'

loop_
_atom_site_label
_atom_site_type_symbol
_atom_site_fract_x
_atom_site_fract_y
_atom_site_fract_z
_atom_site_U_iso_or_equiv
_atom_site_adp_type
_atom_site_occupancy
_atom_site_site_symmetry_order
_atom_site_calc_flag
_atom_site_refinement_flags_posn
_atom_site_refinement_flags_adp
_atom_site_refinement_flags_occupancy
_atom_site_disorder_assembly
_atom_site_disorder_group
C1 C 0.70010(8) 0.7033(5) 0.5818(2) 0.0358(8) Uani 1 1 d . . . . .
H1A H 0.688878 0.821126 0.619891 0.043 Uiso 1 1 calc R U . . .
H1B H 0.701101 0.758350 0.517552 0.043 Uiso 1 1 calc R U . . .
O2 O 0.67548(6) 0.5140(4) 0.58318(15) 0.0423(6) Uani 1 1 d . . . . .
C3 C 0.64059(10) 0.5378(6) 0.5255(3) 0.0469(9) Uani 1 1 d . . . . .
H3A H 0.647552 0.565613 0.460922 0.056 Uiso 1 1 calc R U . . .
H3B H 0.624762 0.664042 0.546417 0.056 Uiso 1 1 calc R U . . .
C4 C 0.61684(10) 0.3288(6) 0.5305(2) 0.0469(9) Uani 1 1 d . . . . .
H4 H 0.628854 0.206398 0.561957 0.056 Uiso 1 1 calc R U . . .
C5 C 0.58101(10) 0.3060(6) 0.4943(2) 0.0414(9) Uani 1 1 d . . . . .
C6 C 0.55252(10) 0.1160(7) 0.4896(3) 0.0575(11) Uani 1 1 d . . . . .
H6A H 0.563928 -0.010907 0.457287 0.069 Uiso 1 1 calc R U . . .
H6B H 0.545805 0.069337 0.552461 0.069 Uiso 1 1 calc R U . . .
O7 O 0.51810(7) 0.2003(4) 0.43843(17) 0.0556(7) Uani 1 1 d . . . . .
C8 C 0.52397(10) 0.4120(7) 0.4174(2) 0.0473(9) Uani 1 1 d . . . . .
O8 O 0.50032(7) 0.5281(5) 0.3779(2) 0.0702(9) Uani 1 1 d . . . . .
O9 O 0.56116(7) 0.4780(4) 0.44725(17) 0.0492(7) Uani 1 1 d . . . . .
C11 C 0.74136(8) 0.6470(5) 0.6194(2) 0.0292(7) Uani 1 1 d . . . . .
C12 C 0.76388(9) 0.7987(5) 0.6714(2) 0.0320(8) Uani 1 1 d . . . . .
H12 H 0.752516 0.936572 0.686291 0.038 Uiso 1 1 calc R U . . .
C13 C 0.80272(9) 0.7517(5) 0.7018(2) 0.0322(8) Uani 1 1 d . . . . .
H13 H 0.817525 0.858136 0.737478 0.039 Uiso 1 1 calc R U . . .
C14 C 0.82058(9) 0.5524(5) 0.6815(2) 0.0290(7) Uani 1 1 d . . . . .
C15 C 0.79747(9) 0.3983(5) 0.6306(2) 0.0327(8) Uani 1 1 d . . . . .
H15 H 0.808757 0.260201 0.615760 0.039 Uiso 1 1 calc R U . . .
C16 C 0.75845(9) 0.4440(5) 0.6014(2) 0.0332(8) Uani 1 1 d . . . . .
H16 H 0.743078 0.335008 0.568620 0.040 Uiso 1 1 calc R U . . .
C21 C 0.86270(9) 0.5054(5) 0.7120(2) 0.0309(7) Uani 1 1 d . . . . .
C22 C 0.89173(9) 0.6679(6) 0.7102(2) 0.0380(8) Uani 1 1 d . . . . .
H22 H 0.884521 0.811061 0.688687 0.046 Uiso 1 1 calc R U . . .
C23 C 0.93102(10) 0.6255(6) 0.7392(2) 0.0445(9) Uani 1 1 d . . . . .
H23 H 0.950442 0.738872 0.737278 0.053 Uiso 1 1 calc R U . . .
C24 C 0.94187(10) 0.4183(6) 0.7709(2) 0.0449(9) Uani 1 1 d . . . . .
H24 H 0.968754 0.388286 0.790604 0.054 Uiso 1 1 calc R U . . .
C25 C 0.91359(10) 0.2564(6) 0.7736(3) 0.0477(9) Uani 1 1 d . . . . .
H25 H 0.920953 0.114328 0.796136 0.057 Uiso 1 1 calc R U . . .
C26 C 0.87466(10) 0.2970(5) 0.7441(2) 0.0409(9) Uani 1 1 d . . . . .
H26 H 0.855597 0.181736 0.745603 0.049 Uiso 1 1 calc R U . . .

loop_
_atom_site_aniso_label
_atom_site_aniso_U_11
_atom_site_aniso_U_22
_atom_site_aniso_U_33
_atom_site_aniso_U_23
_atom_site_aniso_U_13
_atom_site_aniso_U_12
C1 0.0297(18) 0.0373(19) 0.040(2) 0.0068(15) 0.0013(15) -0.0063(16)
O2 0.0280(12) 0.0502(15) 0.0472(14) 0.0094(11) -0.0117(10) -0.0074(11)
C3 0.0368(19) 0.053(2) 0.049(2) 0.0062(18) -0.0074(17) -0.0052(18)
C4 0.037(2) 0.053(2) 0.050(2) 0.0031(18) -0.0073(17) -0.0087(18)
C5 0.037(2) 0.050(2) 0.037(2) 0.0062(17) -0.0020(16) -0.0046(18)
C6 0.045(2) 0.070(3) 0.056(2) 0.003(2) -0.0168(19) -0.016(2)
O7 0.0456(15) 0.0640(18) 0.0559(17) 0.0041(14) -0.0075(12) -0.0173(14)
C8 0.034(2) 0.067(3) 0.040(2) 0.0030(19) -0.0055(17) -0.009(2)
O8 0.0447(16) 0.083(2) 0.081(2) 0.0128(17) -0.0162(15) -0.0015(16)
O9 0.0352(13) 0.0568(17) 0.0544(16) 0.0059(13) -0.0082(11) -0.0092(12)
C11 0.0272(17) 0.0343(19) 0.0262(17) 0.0013(14) 0.0027(13) -0.0009(15)
C12 0.0350(18) 0.0282(17) 0.0329(19) -0.0020(14) 0.0035(15) 0.0021(15)
C13 0.0317(18) 0.0272(18) 0.0373(19) -0.0040(14) -0.0022(15) -0.0068(15)
C14 0.0304(17) 0.0283(18) 0.0280(17) 0.0015(14) -0.0008(14) -0.0031(15)
C15 0.0337(18) 0.0266(17) 0.0381(19) -0.0095(14) 0.0033(15) -0.0005(15)
C16 0.0315(18) 0.0336(19) 0.0341(18) -0.0091(15) -0.0006(14) -0.0067(15)
C21 0.0318(17) 0.0331(18) 0.0277(17) -0.0019(14) 0.0007(14) -0.0003(16)
C22 0.0331(18) 0.040(2) 0.040(2) 0.0054(16) -0.0024(15) -0.0005(16)
C23 0.0327(19) 0.053(2) 0.047(2) 0.0038(18) -0.0036(16) -0.0096(18)
C24 0.0295(18) 0.064(3) 0.040(2) 0.0039(18) -0.0029(15) 0.0110(19)
C25 0.041(2) 0.047(2) 0.055(2) 0.0068(18) -0.0013(18) 0.0104(19)
C26 0.038(2) 0.0336(19) 0.051(2) 0.0042(16) -0.0012(16) -0.0019(17)

loop_
_atom_type_symbol
_atom_type_description
_atom_type_scat_dispersion_real
_atom_type_scat_dispersion_imag
_atom_type_scat_source
C C 0.0033 0.0016 'International Tables Vol C Tables 4.2.6.8 and 6.1.1.4'
H H 0.0000 0.0000 'International Tables Vol C Tables 4.2.6.8 and 6.1.1.4'
O O 0.0106 0.0060 'International Tables Vol C Tables 4.2.6.8 and 6.1.1.4'

loop_
_geom_angle_atom_site_label_1
_geom_angle_atom_site_label_2
_geom_angle_atom_site_label_3
_geom_angle
_geom_angle_site_symmetry_1
_geom_angle_site_symmetry_3
_geom_angle_publ_flag
O2 C1 C11 109.8(2) . . ?
O2 C1 H1A 109.7 . . ?
C11 C1 H1A 109.7 . . ?
O2 C1 H1B 109.7 . . ?
C11 C1 H1B 109.7 . . ?
H1A C1 H1B 108.2 . . ?
C3 O2 C1 112.1(2) . . ?
O2 C3 C4 108.2(3) . . ?
O2 C3 H3A 110.1 . . ?
C4 C3 H3A 110.1 . . ?
O2 C3 H3B 110.1 . . ?
C4 C3 H3B 110.1 . . ?
H3A C3 H3B 108.4 . . ?
C5 C4 C3 123.8(3) . . ?
C5 C4 H4 118.1 . . ?
C3 C4 H4 118.1 . . ?
C4 C5 O9 121.7(3) . . ?
C4 C5 C6 132.8(3) . . ?
O9 C5 C6 105.5(3) . . ?
O7 C6 C5 104.1(3) . . ?
O7 C6 H6A 110.9 . . ?
C5 C6 H6A 110.9 . . ?
O7 C6 H6B 110.9 . . ?
C5 C6 H6B 110.9 . . ?
H6A C6 H6B 109.0 . . ?
C8 O7 C6 109.6(3) . . ?
O8 C8 O7 125.3(3) . . ?
O8 C8 O9 123.9(4) . . ?
O7 C8 O9 110.8(3) . . ?
C8 O9 C5 109.9(3) . . ?
C12 C11 C16 118.1(3) . . ?
C12 C11 C1 120.7(3) . . ?
C16 C11 C1 121.2(3) . . ?
C13 C12 C11 120.8(3) . . ?
C13 C12 H12 119.6 . . ?
C11 C12 H12 119.6 . . ?
C12 C13 C14 121.6(3) . . ?
C12 C13 H13 119.2 . . ?
C14 C13 H13 119.2 . . ?
C13 C14 C15 117.4(3) . . ?
C13 C14 C21 121.3(3) . . ?
C15 C14 C21 121.3(3) . . ?
C16 C15 C14 121.0(3) . . ?
C16 C15 H15 119.5 . . ?
C14 C15 H15 119.5 . . ?
C15 C16 C11 121.0(3) . . ?
C15 C16 H16 119.5 . . ?
C11 C16 H16 119.5 . . ?
C22 C21 C26 117.4(3) . . ?
C22 C21 C14 121.1(3) . . ?
C26 C21 C14 121.5(3) . . ?
C23 C22 C21 121.4(3) . . ?
C23 C22 H22 119.3 . . ?
C21 C22 H22 119.3 . . ?
C24 C23 C22 119.9(3) . . ?
C24 C23 H23 120.1 . . ?
C22 C23 H23 120.1 . . ?
C25 C24 C23 119.5(3) . . ?
C25 C24 H24 120.2 . . ?
C23 C24 H24 120.2 . . ?
C24 C25 C26 120.8(3) . . ?
C24 C25 H25 119.6 . . ?
C26 C25 H25 119.6 . . ?
C25 C26 C21 121.0(3) . . ?
C25 C26 H26 119.5 . . ?
C21 C26 H26 119.5 . . ?

loop_
_geom_bond_atom_site_label_1
_geom_bond_atom_site_label_2
_geom_bond_distance
_geom_bond_site_symmetry_2
_geom_bond_publ_flag
C1 O2 1.418(3) . ?
C1 C11 1.500(4) . ?
C1 H1A 0.9900 . ?
C1 H1B 0.9900 . ?
O2 C3 1.407(4) . ?
C3 C4 1.503(5) . ?
C3 H3A 0.9900 . ?
C3 H3B 0.9900 . ?
C4 C5 1.293(4) . ?
C4 H4 0.9500 . ?
C5 O9 1.396(4) . ?
C5 C6 1.499(5) . ?
C6 O7 1.432(4) . ?
C6 H6A 0.9900 . ?
C6 H6B 0.9900 . ?
O7 C8 1.338(4) . ?
C8 O8 1.185(4) . ?
C8 O9 1.360(4) . ?
C11 C12 1.387(4) . ?
C11 C16 1.391(4) . ?
C12 C13 1.384(4) . ?
C12 H12 0.9500 . ?
C13 C14 1.390(4) . ?
C13 H13 0.9500 . ?
C14 C15 1.399(4) . ?
C14 C21 1.487(4) . ?
C15 C16 1.383(4) . ?
C15 H15 0.9500 . ?
C16 H16 0.9500 . ?
C21 C22 1.389(4) . ?
C21 C26 1.400(4) . ?
C22 C23 1.387(4) . ?
C22 H22 0.9500 . ?
C23 C24 1.381(5) . ?
C23 H23 0.9500 . ?
C24 C25 1.370(5) . ?
C24 H24 0.9500 . ?
C25 C26 1.375(4) . ?
C25 H25 0.9500 . ?
C26 H26 0.9500 . ?

loop_
_geom_torsion_atom_site_label_1
_geom_torsion_atom_site_label_2
_geom_torsion_atom_site_label_3
_geom_torsion_atom_site_label_4
_geom_torsion
_geom_torsion_site_symmetry_1
_geom_torsion_site_symmetry_2
_geom_torsion_site_symmetry_3
_geom_torsion_site_symmetry_4
_geom_torsion_publ_flag
C11 C1 O2 C3 -162.8(3) . . . . ?
C1 O2 C3 C4 179.2(3) . . . . ?
O2 C3 C4 C5 171.5(3) . . . . ?
C3 C4 C5 O9 -0.3(6) . . . . ?
C3 C4 C5 C6 179.0(4) . . . . ?
C4 C5 C6 O7 -179.2(4) . . . . ?
O9 C5 C6 O7 0.2(4) . . . . ?
C5 C6 O7 C8 -1.8(4) . . . . ?
C6 O7 C8 O8 -177.5(4) . . . . ?
C6 O7 C8 O9 2.8(4) . . . . ?
O8 C8 O9 C5 177.6(4) . . . . ?
O7 C8 O9 C5 -2.7(4) . . . . ?
C4 C5 O9 C8 -179.1(3) . . . . ?
C6 C5 O9 C8 1.4(4) . . . . ?
O2 C1 C11 C12 -144.7(3) . . . . ?
O2 C1 C11 C16 36.9(4) . . . . ?
C16 C11 C12 C13 2.1(4) . . . . ?
C1 C11 C12 C13 -176.4(3) . . . . ?
C11 C12 C13 C14 0.2(5) . . . . ?
C12 C13 C14 C15 -1.4(4) . . . . ?
C12 C13 C14 C21 178.2(3) . . . . ?
C13 C14 C15 C16 0.3(5) . . . . ?
C21 C14 C15 C16 -179.2(3) . . . . ?
C14 C15 C16 C11 2.0(5) . . . . ?
C12 C11 C16 C15 -3.2(4) . . . . ?
C1 C11 C16 C15 175.4(3) . . . . ?
C13 C14 C21 C22 -38.7(4) . . . . ?
C15 C14 C21 C22 140.8(3) . . . . ?
C13 C14 C21 C26 140.9(3) . . . . ?
C15 C14 C21 C26 -39.6(4) . . . . ?
C26 C21 C22 C23 0.0(5) . . . . ?
C14 C21 C22 C23 179.5(3) . . . . ?
C21 C22 C23 C24 -0.2(5) . . . . ?
C22 C23 C24 C25 -0.2(5) . . . . ?
C23 C24 C25 C26 0.8(5) . . . . ?
C24 C25 C26 C21 -1.1(6) . . . . ?
C22 C21 C26 C25 0.7(5) . . . . ?
C14 C21 C26 C25 -178.9(3) . . . . ?
